data_4517426
loop_
_publ_author_name
'Roque, Jose B.'
'Kuroda, Yusuke'
'Jurczyk, Justin'
'Xu, Li-Ping'
'Ham, Jin Su'
'G\"ottemann, Lucas T.'
'Roberts, Charis A.'
'Adpressa, Donovon'
'Saur\'i, Josep'
'Joyce, Leo A.'
'Musaev, Djamaladdin G.'
'Yeung, Charles S.'
'Sarpong, Richmond'

_publ_section_title
;
 C--C Cleavage Approach to C--H Functionalization of Saturated Aza-Cycles
;
_journal_name_full 'ACS Catalysis'
_journal_page_first 2929
_journal_page_last 2941
_journal_paper_doi 10.1021/acscatal.9b04551
_journal_year 2020
_chemical_absolute_configuration ad
_chemical_formula_moiety 'C13 H15 N O2'
_chemical_formula_sum 'C13 H15 N O2'
_chemical_formula_weight 217.26
_space_group_crystal_system tetragonal
_space_group_IT_number 92
_space_group_name_Hall 'P 4abw 2nw'
_space_group_name_H-M_alt 'P 41 21 2'
_atom_sites_solution_hydrogens mixed
_atom_sites_solution_primary dual
_audit_creation_method SHELXL-2014/7
_cell_angle_alpha 90
_cell_angle_beta 90
_cell_angle_gamma 90
_cell_formula_units_Z 8
_cell_length_a 7.97639(5)
_cell_length_b 7.97639(5)
_cell_length_c 34.7863(3)
_cell_measurement_reflns_used 18758
_cell_measurement_temperature 100(2)
_cell_measurement_theta_max 78.3540
_cell_measurement_theta_min 5.0020
_cell_volume 2213.20(3)
_computing_cell_refinement 'CrysAlisPro 1.171.40.45a (Rigaku OD, 2019)'
_computing_data_collection 'CrysAlisPro 1.171.40.45a (Rigaku OD, 2019)'
_computing_data_reduction 'CrysAlisPro 1.171.40.45a (Rigaku OD, 2019)'
_computing_molecular_graphics 'Olex2 (Dolomanov et al., 2009)'
_computing_publication_material 'Olex2 (Dolomanov et al., 2009)'
_computing_structure_refinement 'SHELXL-2014/7 (Sheldrick, 2014)'
_computing_structure_solution 'ShelXT (Sheldrick, 2015)'
_diffrn_ambient_temperature 100(2)
_diffrn_detector_area_resol_mean 5.8140
_diffrn_measured_fraction_theta_full 1.000
_diffrn_measured_fraction_theta_max 1.000
_diffrn_measurement_device_type 'ROD, Synergy Custom DW system, Pilatus 200K'
_diffrn_measurement_method '\w scans'
_diffrn_radiation_type CuK\a
_diffrn_radiation_wavelength 1.54184
_diffrn_reflns_av_R_equivalents 0.0450
_diffrn_reflns_av_unetI/netI 0.0161
_diffrn_reflns_Laue_measured_fraction_full 1.000
_diffrn_reflns_Laue_measured_fraction_max 1.000
_diffrn_reflns_limit_h_max 9
_diffrn_reflns_limit_h_min -9
_diffrn_reflns_limit_k_max 9
_diffrn_reflns_limit_k_min -8
_diffrn_reflns_limit_l_max 43
_diffrn_reflns_limit_l_min -43
_diffrn_reflns_number 24257
_diffrn_reflns_point_group_measured_fraction_full 1.000
_diffrn_reflns_point_group_measured_fraction_max 1.000
_diffrn_reflns_theta_full 74.000
_diffrn_reflns_theta_max 74.419
_diffrn_reflns_theta_min 5.086
_diffrn_source 'Rotating-anode X-ray tube'
_exptl_absorpt_coefficient_mu 0.708
_exptl_absorpt_correction_T_max 1.00000
_exptl_absorpt_correction_T_min 0.64726
_exptl_absorpt_correction_type multi-scan
_exptl_absorpt_process_details
;
Olex2 1.3-ac4
(compiled 2018.12.18 svn.r3554 for Rigaku Oxford Diffraction, GUI svn.r1)
;
_exptl_crystal_colour colourless
_exptl_crystal_density_diffrn 1.304
_exptl_crystal_description block
_exptl_crystal_F_000 928
_exptl_crystal_size_max 0.270
_exptl_crystal_size_mid 0.160
_exptl_crystal_size_min 0.100
_refine_diff_density_max 0.135
_refine_diff_density_min -0.167
_refine_diff_density_rms 0.037
_refine_ls_abs_structure_details
;
 Flack x determined using 829 quotients [(I+)-(I-)]/[(I+)+(I-)]
 (Parsons, Flack and Wagner, Acta Cryst. B69 (2013) 249-259).
;
_refine_ls_abs_structure_Flack 0.08(5)
_refine_ls_extinction_method none
_refine_ls_goodness_of_fit_ref 1.058
_refine_ls_hydrogen_treatment mixed
_refine_ls_matrix_type full
_refine_ls_number_parameters 149
_refine_ls_number_reflns 2255
_refine_ls_number_restraints 0
_refine_ls_restrained_S_all 1.058
_refine_ls_R_factor_all 0.0268
_refine_ls_R_factor_gt 0.0265
_refine_ls_shift/su_max 0.000
_refine_ls_shift/su_mean 0.000
_refine_ls_structure_factor_coef Fsqd
_refine_ls_weighting_details 'w=1/[\s^2^(Fo^2^)+(0.0343P)^2^+0.4562P] where P=(Fo^2^+2Fc^2^)/3'
_refine_ls_weighting_scheme calc
_refine_ls_wR_factor_gt 0.0663
_refine_ls_wR_factor_ref 0.0665
_reflns_Friedel_coverage 0.594
_reflns_Friedel_fraction_full 1.000
_reflns_Friedel_fraction_max 1.000
_reflns_number_gt 2227
_reflns_number_total 2255
_reflns_threshold_expression 'I > 2\s(I)'
_cod_data_source_file cs9b04551_si_004.cif
_cod_data_source_block Jurczyk002_Sarpong
_cod_depositor_comments 'Adding full bibliography for 4517425--4517427.cif.'
_cod_database_code 4517426
_shelx_shelxl_version_number 2014/7
_shelx_space_group_comment
;
The symmetry employed for this shelxl refinement is uniquely defined
by the following loop, which should always be used as a source of
symmetry information in preference to the above space-group names.
They are only intended as comments.
;
_shelx_estimated_absorpt_t_min 0.832
_shelx_estimated_absorpt_t_max 0.933

loop_
_space_group_symop_operation_xyz
'x, y, z'
'-x, -y, z+1/2'
'-y+1/2, x+1/2, z+1/4'
'y+1/2, -x+1/2, z+3/4'
'-x+1/2, y+1/2, -z+1/4'
'x+1/2, -y+1/2, -z+3/4'
'y, x, -z'
'-y, -x, -z+1/2'

loop_
_atom_site_label
_atom_site_type_symbol
_atom_site_fract_x
_atom_site_fract_y
_atom_site_fract_z
_atom_site_U_iso_or_equiv
_atom_site_adp_type
_atom_site_occupancy
_atom_site_site_symmetry_order
_atom_site_calc_flag
_atom_site_refinement_flags_posn
_atom_site_refinement_flags_adp
_atom_site_refinement_flags_occupancy
_atom_site_disorder_assembly
_atom_site_disorder_group
C1 C 0.4945(2) 0.42331(18) 0.38802(4) 0.0221(3) Uani 1 1 d . . . . .
H1A H 0.3966 0.3654 0.3994 0.027 Uiso 1 1 calc R U . . .
H1B H 0.5644 0.4685 0.4091 0.027 Uiso 1 1 calc R U . . .
C2 C 0.5965(2) 0.30092(19) 0.36370(4) 0.0263(3) Uani 1 1 d . . . . .
H2A H 0.6131 0.1960 0.3784 0.032 Uiso 1 1 calc R U . . .
H2B H 0.7084 0.3500 0.3587 0.032 Uiso 1 1 calc R U . . .
C3 C 0.5131(2) 0.25866(18) 0.32515(4) 0.0241(3) Uani 1 1 d . . . . .
H3A H 0.4046 0.2022 0.3300 0.029 Uiso 1 1 calc R U . . .
H3B H 0.5855 0.1800 0.3107 0.029 Uiso 1 1 calc R U . . .
C4 C 0.48323(19) 0.41664(18) 0.30086(4) 0.0211(3) Uani 1 1 d . . . . .
H4A H 0.5916 0.4708 0.2947 0.025 Uiso 1 1 calc R U . . .
H4B H 0.4271 0.3864 0.2765 0.025 Uiso 1 1 calc R U . . .
C5 C 0.37398(18) 0.53587(17) 0.32368(4) 0.0173(3) Uani 1 1 d . . . . .
H5 H 0.2555 0.4949 0.3243 0.021 Uiso 1 1 calc R U . . .
C6 C 0.37885(18) 0.73349(17) 0.32028(4) 0.0170(3) Uani 1 1 d . . . . .
C7 C 0.44437(17) 0.72656(17) 0.36256(4) 0.0176(3) Uani 1 1 d . . . . .
C8 C 0.50177(17) 0.81114(17) 0.29245(4) 0.0171(3) Uani 1 1 d . . . . .
C9 C 0.67425(18) 0.80202(18) 0.29874(4) 0.0202(3) Uani 1 1 d . . . . .
H9 H 0.7159 0.7450 0.3207 0.024 Uiso 1 1 calc R U . . .
C10 C 0.78558(19) 0.8757(2) 0.27309(4) 0.0238(3) Uani 1 1 d . . . . .
H10 H 0.9029 0.8680 0.2775 0.029 Uiso 1 1 calc R U . . .
C11 C 0.7257(2) 0.9606(2) 0.24092(4) 0.0258(3) Uani 1 1 d . . . . .
H11 H 0.8019 1.0108 0.2234 0.031 Uiso 1 1 calc R U . . .
C12 C 0.5546(2) 0.97150(19) 0.23468(4) 0.0240(3) Uani 1 1 d . . . . .
H12 H 0.5134 1.0304 0.2129 0.029 Uiso 1 1 calc R U . . .
C13 C 0.44284(19) 0.89665(17) 0.26011(4) 0.0202(3) Uani 1 1 d . . . . .
H13 H 0.3257 0.9037 0.2555 0.024 Uiso 1 1 calc R U . . .
N1 N 0.43893(15) 0.55853(14) 0.36309(3) 0.0183(2) Uani 1 1 d . . . . .
O1 O 0.22098(13) 0.80859(13) 0.31537(3) 0.0209(2) Uani 1 1 d . . . . .
O2 O 0.48760(13) 0.83083(12) 0.38665(3) 0.0217(2) Uani 1 1 d . . . . .
H1 H 0.142(3) 0.754(3) 0.3300(6) 0.048(6) Uiso 1 1 d . . . . .

loop_
_atom_site_aniso_label
_atom_site_aniso_U_11
_atom_site_aniso_U_22
_atom_site_aniso_U_33
_atom_site_aniso_U_23
_atom_site_aniso_U_13
_atom_site_aniso_U_12
C1 0.0292(8) 0.0193(7) 0.0178(6) 0.0035(5) -0.0063(6) -0.0028(5)
C2 0.0303(8) 0.0198(7) 0.0287(7) 0.0044(6) -0.0063(6) 0.0030(6)
C3 0.0308(8) 0.0172(7) 0.0242(7) -0.0017(5) 0.0009(6) 0.0015(6)
C4 0.0251(7) 0.0206(7) 0.0175(6) -0.0014(5) 0.0002(5) 0.0004(5)
C5 0.0201(7) 0.0193(7) 0.0125(5) 0.0005(5) -0.0007(5) -0.0005(5)
C6 0.0186(7) 0.0173(6) 0.0150(6) -0.0012(5) -0.0010(5) 0.0029(5)
C7 0.0174(6) 0.0201(6) 0.0155(6) -0.0005(5) 0.0018(5) 0.0015(5)
C8 0.0219(7) 0.0149(6) 0.0144(6) -0.0031(5) 0.0003(5) 0.0008(5)
C9 0.0222(7) 0.0204(7) 0.0180(6) -0.0023(5) -0.0007(5) 0.0019(5)
C10 0.0209(7) 0.0256(7) 0.0249(7) -0.0068(6) 0.0031(6) -0.0022(6)
C11 0.0313(8) 0.0259(8) 0.0201(6) -0.0035(6) 0.0070(6) -0.0082(6)
C12 0.0336(8) 0.0220(7) 0.0162(6) 0.0004(5) -0.0011(6) -0.0048(6)
C13 0.0234(7) 0.0199(7) 0.0173(6) -0.0010(5) -0.0023(5) -0.0004(5)
N1 0.0224(6) 0.0191(6) 0.0135(5) -0.0002(4) -0.0028(4) 0.0000(5)
O1 0.0177(5) 0.0242(5) 0.0208(5) 0.0023(4) 0.0015(4) 0.0049(4)
O2 0.0272(5) 0.0207(5) 0.0171(4) -0.0039(4) -0.0016(4) -0.0002(4)

loop_
_atom_type_symbol
_atom_type_description
_atom_type_scat_dispersion_real
_atom_type_scat_dispersion_imag
_atom_type_scat_source
C C 0.0181 0.0091 'International Tables Vol C Tables 4.2.6.8 and 6.1.1.4'
H H 0.0000 0.0000 'International Tables Vol C Tables 4.2.6.8 and 6.1.1.4'
N N 0.0311 0.0180 'International Tables Vol C Tables 4.2.6.8 and 6.1.1.4'
O O 0.0492 0.0322 'International Tables Vol C Tables 4.2.6.8 and 6.1.1.4'

loop_
_geom_angle_atom_site_label_1
_geom_angle_atom_site_label_2
_geom_angle_atom_site_label_3
_geom_angle
_geom_angle_site_symmetry_1
_geom_angle_site_symmetry_3
_geom_angle_publ_flag
N1 C1 C2 107.84(11) . . ?
N1 C1 H1A 110.1 . . ?
C2 C1 H1A 110.1 . . ?
N1 C1 H1B 110.1 . . ?
C2 C1 H1B 110.1 . . ?
H1A C1 H1B 108.5 . . ?
C1 C2 C3 113.18(12) . . ?
C1 C2 H2A 108.9 . . ?
C3 C2 H2A 108.9 . . ?
C1 C2 H2B 108.9 . . ?
C3 C2 H2B 108.9 . . ?
H2A C2 H2B 107.8 . . ?
C2 C3 C4 111.58(12) . . ?
C2 C3 H3A 109.3 . . ?
C4 C3 H3A 109.3 . . ?
C2 C3 H3B 109.3 . . ?
C4 C3 H3B 109.3 . . ?
H3A C3 H3B 108.0 . . ?
C5 C4 C3 108.44(11) . . ?
C5 C4 H4A 110.0 . . ?
C3 C4 H4A 110.0 . . ?
C5 C4 H4B 110.0 . . ?
C3 C4 H4B 110.0 . . ?
H4A C4 H4B 108.4 . . ?
N1 C5 C4 111.19(11) . . ?
N1 C5 C6 86.49(9) . . ?
C4 C5 C6 124.94(12) . . ?
N1 C5 H5 110.5 . . ?
C4 C5 H5 110.5 . . ?
C6 C5 H5 110.5 . . ?
O1 C6 C8 109.20(11) . . ?
O1 C6 C7 115.45(11) . . ?
C8 C6 C7 113.63(11) . . ?
O1 C6 C5 114.34(11) . . ?
C8 C6 C5 118.20(11) . . ?
C7 C6 C5 84.41(10) . . ?
O2 C7 N1 132.49(13) . . ?
O2 C7 C6 135.35(12) . . ?
N1 C7 C6 92.15(11) . . ?
C9 C8 C13 118.92(13) . . ?
C9 C8 C6 121.20(12) . . ?
C13 C8 C6 119.86(13) . . ?
C10 C9 C8 120.51(13) . . ?
C10 C9 H9 119.7 . . ?
C8 C9 H9 119.7 . . ?
C9 C10 C11 120.18(14) . . ?
C9 C10 H10 119.9 . . ?
C11 C10 H10 119.9 . . ?
C12 C11 C10 119.62(13) . . ?
C12 C11 H11 120.2 . . ?
C10 C11 H11 120.2 . . ?
C11 C12 C13 120.36(13) . . ?
C11 C12 H12 119.8 . . ?
C13 C12 H12 119.8 . . ?
C12 C13 C8 120.39(14) . . ?
C12 C13 H13 119.8 . . ?
C8 C13 H13 119.8 . . ?
C7 N1 C1 137.73(12) . . ?
C7 N1 C5 96.94(10) . . ?
C1 N1 C5 124.77(11) . . ?
C6 O1 H1 110.3(15) . . ?

loop_
_geom_bond_atom_site_label_1
_geom_bond_atom_site_label_2
_geom_bond_distance
_geom_bond_site_symmetry_2
_geom_bond_publ_flag
C1 N1 1.4534(17) . ?
C1 C2 1.527(2) . ?
C1 H1A 0.9900 . ?
C1 H1B 0.9900 . ?
C2 C3 1.534(2) . ?
C2 H2A 0.9900 . ?
C2 H2B 0.9900 . ?
C3 C4 1.536(2) . ?
C3 H3A 0.9900 . ?
C3 H3B 0.9900 . ?
C4 C5 1.5146(19) . ?
C4 H4A 0.9900 . ?
C4 H4B 0.9900 . ?
C5 N1 1.4766(16) . ?
C5 C6 1.5812(18) . ?
C5 H5 1.0000 . ?
C6 O1 1.4049(17) . ?
C6 C8 1.5108(19) . ?
C6 C7 1.5616(18) . ?
C7 O2 1.2300(17) . ?
C7 N1 1.3411(17) . ?
C8 C9 1.395(2) . ?
C8 C13 1.3970(18) . ?
C9 C10 1.389(2) . ?
C9 H9 0.9500 . ?
C10 C11 1.393(2) . ?
C10 H10 0.9500 . ?
C11 C12 1.385(2) . ?
C11 H11 0.9500 . ?
C12 C13 1.391(2) . ?
C12 H12 0.9500 . ?
C13 H13 0.9500 . ?
O1 H1 0.92(2) . ?

loop_
_geom_torsion_atom_site_label_1
_geom_torsion_atom_site_label_2
_geom_torsion_atom_site_label_3
_geom_torsion_atom_site_label_4
_geom_torsion
_geom_torsion_site_symmetry_1
_geom_torsion_site_symmetry_2
_geom_torsion_site_symmetry_3
_geom_torsion_site_symmetry_4
_geom_torsion_publ_flag
N1 C1 C2 C3 -45.67(17) . . . . ?
C1 C2 C3 C4 58.45(17) . . . . ?
C2 C3 C4 C5 -58.36(16) . . . . ?
C3 C4 C5 N1 49.10(15) . . . . ?
C3 C4 C5 C6 150.10(13) . . . . ?
N1 C5 C6 O1 -116.13(11) . . . . ?
C4 C5 C6 O1 130.35(13) . . . . ?
N1 C5 C6 C8 113.17(12) . . . . ?
C4 C5 C6 C8 -0.34(19) . . . . ?
N1 C5 C6 C7 -0.69(10) . . . . ?
C4 C5 C6 C7 -114.21(13) . . . . ?
O1 C6 C7 O2 -65.8(2) . . . . ?
C8 C6 C7 O2 61.5(2) . . . . ?
C5 C6 C7 O2 179.84(17) . . . . ?
O1 C6 C7 N1 115.09(12) . . . . ?
C8 C6 C7 N1 -117.62(12) . . . . ?
C5 C6 C7 N1 0.76(11) . . . . ?
O1 C6 C8 C9 159.17(12) . . . . ?
C7 C6 C8 C9 28.70(18) . . . . ?
C5 C6 C8 C9 -67.84(17) . . . . ?
O1 C6 C8 C13 -19.61(16) . . . . ?
C7 C6 C8 C13 -150.08(12) . . . . ?
C5 C6 C8 C13 113.38(15) . . . . ?
C13 C8 C9 C10 -0.5(2) . . . . ?
C6 C8 C9 C10 -179.29(12) . . . . ?
C8 C9 C10 C11 0.5(2) . . . . ?
C9 C10 C11 C12 0.1(2) . . . . ?
C10 C11 C12 C13 -0.7(2) . . . . ?
C11 C12 C13 C8 0.7(2) . . . . ?
C9 C8 C13 C12 -0.1(2) . . . . ?
C6 C8 C13 C12 178.72(12) . . . . ?
O2 C7 N1 C1 -8.8(3) . . . . ?
C6 C7 N1 C1 170.35(16) . . . . ?
O2 C7 N1 C5 -179.94(16) . . . . ?
C6 C7 N1 C5 -0.82(11) . . . . ?
C2 C1 N1 C7 -127.24(17) . . . . ?
C2 C1 N1 C5 42.07(18) . . . . ?
C4 C5 N1 C7 127.08(12) . . . . ?
C6 C5 N1 C7 0.81(11) . . . . ?
C4 C5 N1 C1 -45.70(18) . . . . ?
C6 C5 N1 C1 -171.97(13) . . . . ?
